data_7220247
loop_
_publ_author_name
'Armaghan, Mahsa'
'Lu, Wei-Yu'
'Wu, Di'
'Wei, Yao'
'Yuan, Feng-Ling'
'Weng, Ng Seik'
'MOHHAMADPOUR AMINI, MOSTAFA'
'Zhang, Wen-Hua'
'Young, David James'
'Hor, Andy'
'Lang, Jian-Ping'

_publ_section_title
;
 Isolation of first row transition metal--carboxylate zwitterions
;
_journal_name_full 'RSC Adv.'
_journal_paper_doi 10.1039/C5RA05564D
_journal_year 2015
_chemical_formula_moiety 'Zn (H2 O)2 (C13 H10 N O3)2'
_chemical_formula_sum 'C26 H24 N2 O8 Zn'
_chemical_formula_weight 557.84
_chemical_name_systematic
; 
 ? 
;
_space_group_IT_number 15
_symmetry_cell_setting monoclinic
_symmetry_space_group_name_Hall '-C 2yc'
_symmetry_space_group_name_H-M 'C 1 2/c 1'
_atom_sites_solution_hydrogens geom
_atom_sites_solution_primary direct
_atom_sites_solution_secondary difmap
_audit_creation_method SHELXL-97
_audit_update_record
;
2014-07-10 deposited with the CCDC.
2015-05-07 downloaded from the CCDC.
;
_cell_angle_alpha 90.00
_cell_angle_beta 114.533(14)
_cell_angle_gamma 90.00
_cell_formula_units_Z 4
_cell_length_a 28.325(2)
_cell_length_b 7.1216(6)
_cell_length_c 12.6168(13)
_cell_measurement_reflns_used 2748
_cell_measurement_temperature 100(2)
_cell_measurement_theta_max 76.4772
_cell_measurement_theta_min 3.8459
_cell_volume 2315.3(4)
_computing_cell_refinement 'CrysAlis PRO (Agilent, 2012)'
_computing_data_collection 'CrysAlis PRO (Agilent, 2012)'
_computing_data_reduction 'CrysAlis PRO (Agilent, 2012)'
_computing_molecular_graphics 'X-Seed (Barbour, 2001)'
_computing_publication_material 'publCIF (Westrip, 2010)'
_computing_structure_refinement 'SHELXL-97 (Sheldrick, 2008)'
_computing_structure_solution 'SHELXS-97 (Sheldrick, 2008)'
_diffrn_ambient_temperature 100(2)
_diffrn_detector_area_resol_mean 10.4041
_diffrn_measured_fraction_theta_full 0.987
_diffrn_measured_fraction_theta_max 0.987
_diffrn_measurement_device_type 'Agilent Technologies SuperNova Dual diffractometer with Atlas detector'
_diffrn_measurement_method '\w scan'
_diffrn_radiation_monochromator Mirror
_diffrn_radiation_source 'SuperNova (Cu) X-ray Source'
_diffrn_radiation_type CuK\a
_diffrn_radiation_wavelength 1.54184
_diffrn_reflns_av_R_equivalents 0.0929
_diffrn_reflns_av_sigmaI/netI 0.0821
_diffrn_reflns_limit_h_max 35
_diffrn_reflns_limit_h_min -35
_diffrn_reflns_limit_k_max 8
_diffrn_reflns_limit_k_min -7
_diffrn_reflns_limit_l_max 15
_diffrn_reflns_limit_l_min -14
_diffrn_reflns_number 7792
_diffrn_reflns_theta_full 76.64
_diffrn_reflns_theta_max 76.64
_diffrn_reflns_theta_min 6.45
_diffrn_standards_decay_% 0
_diffrn_standards_interval_count 0
_diffrn_standards_interval_time 0
_diffrn_standards_number 0
_exptl_absorpt_coefficient_mu 1.973
_exptl_absorpt_correction_T_max 0.9432
_exptl_absorpt_correction_T_min 0.7562
_exptl_absorpt_correction_type multi-scan
_exptl_absorpt_process_details 'CrysAlis PRO (Agilent, 2012)'
_exptl_crystal_colour colorless
_exptl_crystal_density_diffrn 1.600
_exptl_crystal_density_method 'not measured'
_exptl_crystal_description prism
_exptl_crystal_F_000 1152
_exptl_crystal_size_max 0.15
_exptl_crystal_size_mid 0.05
_exptl_crystal_size_min 0.03
_refine_diff_density_max 0.909
_refine_diff_density_min -0.959
_refine_diff_density_rms 0.120
_refine_ls_extinction_method none
_refine_ls_goodness_of_fit_ref 1.060
_refine_ls_hydrogen_treatment mixed
_refine_ls_matrix_type full
_refine_ls_number_parameters 180
_refine_ls_number_reflns 2402
_refine_ls_number_restraints 3
_refine_ls_restrained_S_all 1.059
_refine_ls_R_factor_all 0.0685
_refine_ls_R_factor_gt 0.0572
_refine_ls_shift/su_max 0.001
_refine_ls_shift/su_mean 0.001
_refine_ls_structure_factor_coef Fsqd
_refine_ls_weighting_details 'calc w=1/[\s^2^(Fo^2^)+(0.0883P)^2^+0.4233P] where P=(Fo^2^+2Fc^2^)/3'
_refine_ls_weighting_scheme calc
_refine_ls_wR_factor_gt 0.1459
_refine_ls_wR_factor_ref 0.1594
_reflns_number_gt 1991
_reflns_number_total 2402
_reflns_threshold_expression I>2\s(I)
_cod_data_source_file c5ra05564d2.cif
_cod_data_source_block 12
_cod_original_sg_symbol_H-M 'C 2/c'
_cod_database_code 7220247

loop_
_symmetry_equiv_pos_as_xyz
'x, y, z'
'-x, y, -z+1/2'
'x+1/2, y+1/2, z'
'-x+1/2, y+1/2, -z+1/2'
'-x, -y, -z'
'x, -y, z-1/2'
'-x+1/2, -y+1/2, -z'
'x+1/2, -y+1/2, z-1/2'

loop_
_atom_site_label
_atom_site_type_symbol
_atom_site_fract_x
_atom_site_fract_y
_atom_site_fract_z
_atom_site_U_iso_or_equiv
_atom_site_adp_type
_atom_site_occupancy
_atom_site_symmetry_multiplicity
_atom_site_calc_flag
_atom_site_refinement_flags
Zn1 Zn 0.0000 0.60800(8) 0.2500 0.0135(2) Uani 1 2 d S
O1 O 0.00215(8) 0.4018(3) 0.1276(2) 0.0179(5) Uani 1 1 d D
H1 H -0.0219(13) 0.322(5) 0.106(4) 0.037(13) Uiso 1 1 d D
O2 O 0.41412(9) 0.3629(4) 0.3760(3) 0.0306(6) Uani 1 1 d .
O3 O 0.43344(8) 0.3679(3) 0.5681(2) 0.0230(5) Uani 1 1 d .
O1w O 0.00549(8) 0.8129(3) 0.3717(2) 0.0174(5) Uani 1 1 d D
H2 H -0.0231(10) 0.831(7) 0.375(4) 0.032(12) Uiso 1 1 d D
H3 H 0.021(2) 0.915(4) 0.378(5) 0.052(17) Uiso 1 1 d D
N1 N 0.07963(9) 0.5559(4) 0.3039(2) 0.0141(5) Uani 1 1 d .
C1 C 0.05102(11) 0.3486(5) 0.1354(3) 0.0218(7) Uani 1 1 d .
H1A H 0.0540 0.3826 0.0624 0.026 Uiso 1 1 calc R
H1B H 0.0549 0.2108 0.1452 0.026 Uiso 1 1 calc R
C2 C 0.09353(11) 0.4440(4) 0.2369(3) 0.0150(6) Uani 1 1 d .
C3 C 0.14549(11) 0.4125(4) 0.2585(3) 0.0160(6) Uani 1 1 d .
H3A H 0.1540 0.3351 0.2077 0.019 Uiso 1 1 calc R
C4 C 0.18459(11) 0.4953(4) 0.3551(3) 0.0149(6) Uani 1 1 d .
C5 C 0.16957(11) 0.6076(4) 0.4260(3) 0.0172(6) Uani 1 1 d .
H5 H 0.1951 0.6646 0.4936 0.021 Uiso 1 1 calc R
C6 C 0.11712(11) 0.6359(4) 0.3976(3) 0.0177(6) Uani 1 1 d .
H6 H 0.1074 0.7146 0.4460 0.021 Uiso 1 1 calc R
C7 C 0.24031(11) 0.4642(4) 0.3817(3) 0.0155(6) Uani 1 1 d .
C8 C 0.27678(11) 0.4522(5) 0.4974(3) 0.0177(6) Uani 1 1 d .
H8 H 0.2658 0.4635 0.5588 0.021 Uiso 1 1 calc R
C9 C 0.32927(11) 0.4238(4) 0.5235(3) 0.0181(6) Uani 1 1 d .
H9 H 0.3539 0.4165 0.6023 0.022 Uiso 1 1 calc R
C10 C 0.34534(11) 0.4060(4) 0.4334(3) 0.0176(6) Uani 1 1 d .
C11 C 0.30898(13) 0.4187(5) 0.3182(3) 0.0217(7) Uani 1 1 d .
H11 H 0.3199 0.4070 0.2568 0.026 Uiso 1 1 calc R
C12 C 0.25688(12) 0.4483(5) 0.2921(3) 0.0211(7) Uani 1 1 d .
H12 H 0.2325 0.4576 0.2131 0.025 Uiso 1 1 calc R
C13 C 0.40237(12) 0.3756(4) 0.4610(3) 0.0196(6) Uani 1 1 d .

loop_
_atom_site_aniso_label
_atom_site_aniso_U_11
_atom_site_aniso_U_22
_atom_site_aniso_U_33
_atom_site_aniso_U_23
_atom_site_aniso_U_13
_atom_site_aniso_U_12
Zn1 0.0052(3) 0.0166(3) 0.0169(3) 0.000 0.0027(2) 0.000
O1 0.0077(10) 0.0199(11) 0.0234(13) -0.0075(8) 0.0039(9) -0.0017(7)
O2 0.0126(11) 0.0470(16) 0.0331(15) -0.0075(12) 0.0104(10) 0.0019(10)
O3 0.0108(10) 0.0238(12) 0.0299(14) 0.0004(10) 0.0040(10) 0.0032(8)
O1w 0.0109(9) 0.0193(11) 0.0228(11) -0.0039(9) 0.0078(8) 0.0008(8)
N1 0.0063(10) 0.0154(12) 0.0184(13) -0.0012(10) 0.0031(9) -0.0006(9)
C1 0.0076(13) 0.0303(17) 0.0238(17) -0.0104(13) 0.0027(12) 0.0011(12)
C2 0.0095(13) 0.0179(14) 0.0169(15) -0.0012(11) 0.0048(11) -0.0015(10)
C3 0.0084(13) 0.0218(14) 0.0170(15) -0.0031(11) 0.0044(11) 0.0002(10)
C4 0.0078(12) 0.0173(14) 0.0177(15) 0.0004(11) 0.0034(11) 0.0000(10)
C5 0.0094(13) 0.0208(15) 0.0193(15) -0.0016(11) 0.0039(12) -0.0009(10)
C6 0.0098(13) 0.0208(15) 0.0208(16) -0.0053(12) 0.0045(12) 0.0003(11)
C7 0.0081(12) 0.0156(14) 0.0196(15) -0.0012(11) 0.0024(11) 0.0004(10)
C8 0.0104(13) 0.0216(15) 0.0193(16) 0.0009(12) 0.0043(12) -0.0011(11)
C9 0.0093(13) 0.0189(14) 0.0219(16) -0.0010(11) 0.0024(12) -0.0021(10)
C10 0.0086(13) 0.0155(14) 0.0248(17) -0.0032(11) 0.0031(12) -0.0001(10)
C11 0.0149(14) 0.0268(17) 0.0234(17) -0.0023(13) 0.0079(13) 0.0005(11)
C12 0.0113(13) 0.0289(17) 0.0213(16) -0.0007(13) 0.0050(12) 0.0011(12)
C13 0.0119(13) 0.0184(14) 0.0276(17) -0.0035(12) 0.0072(13) 0.0014(10)

loop_
_atom_type_symbol
_atom_type_description
_atom_type_scat_dispersion_real
_atom_type_scat_dispersion_imag
_atom_type_scat_source
C C 0.0181 0.0091 'International Tables Vol C Tables 4.2.6.8 and 6.1.1.4'
H H 0.0000 0.0000 'International Tables Vol C Tables 4.2.6.8 and 6.1.1.4'
N N 0.0311 0.0180 'International Tables Vol C Tables 4.2.6.8 and 6.1.1.4'
O O 0.0492 0.0322 'International Tables Vol C Tables 4.2.6.8 and 6.1.1.4'
Zn Zn -1.5491 0.6778 'International Tables Vol C Tables 4.2.6.8 and 6.1.1.4'

loop_
_geom_angle_atom_site_label_1
_geom_angle_atom_site_label_2
_geom_angle_atom_site_label_3
_geom_angle
_geom_angle_site_symmetry_1
_geom_angle_site_symmetry_3
O1w Zn1 O1w 90.72(13) . 2
O1w Zn1 N1 95.97(9) . 2
O1w Zn1 N1 98.28(9) 2 2
O1w Zn1 N1 98.28(9) . .
O1w Zn1 N1 95.97(9) 2 .
N1 Zn1 N1 159.67(14) 2 .
O1w Zn1 O1 174.36(8) . .
O1w Zn1 O1 87.97(10) 2 .
N1 Zn1 O1 89.65(9) 2 .
N1 Zn1 O1 76.41(9) . .
O1w Zn1 O1 87.97(10) . 2
O1w Zn1 O1 174.36(8) 2 2
N1 Zn1 O1 76.41(9) 2 2
N1 Zn1 O1 89.65(9) . 2
O1 Zn1 O1 93.85(13) . 2
C1 O1 Zn1 117.18(18) . .
C1 O1 H1 119(3) . .
Zn1 O1 H1 116(4) . .
Zn1 O1w H2 112(3) . .
Zn1 O1w H3 124(4) . .
H2 O1w H3 110(5) . .
C2 N1 C6 118.5(3) . .
C2 N1 Zn1 117.4(2) . .
C6 N1 Zn1 124.0(2) . .
O1 C1 C2 110.9(3) . .
O1 C1 H1A 109.5 . .
C2 C1 H1A 109.5 . .
O1 C1 H1B 109.5 . .
C2 C1 H1B 109.5 . .
H1A C1 H1B 108.1 . .
N1 C2 C3 122.4(3) . .
N1 C2 C1 117.8(3) . .
C3 C2 C1 119.9(3) . .
C4 C3 C2 119.5(3) . .
C4 C3 H3A 120.2 . .
C2 C3 H3A 120.2 . .
C5 C4 C3 117.5(3) . .
C5 C4 C7 121.3(3) . .
C3 C4 C7 121.2(3) . .
C4 C5 C6 119.8(3) . .
C4 C5 H5 120.1 . .
C6 C5 H5 120.1 . .
N1 C6 C5 122.3(3) . .
N1 C6 H6 118.8 . .
C5 C6 H6 118.8 . .
C8 C7 C12 119.3(3) . .
C8 C7 C4 120.0(3) . .
C12 C7 C4 120.7(3) . .
C7 C8 C9 120.5(3) . .
C7 C8 H8 119.7 . .
C9 C8 H8 119.7 . .
C10 C9 C8 119.8(3) . .
C10 C9 H9 120.1 . .
C8 C9 H9 120.1 . .
C11 C10 C9 119.7(3) . .
C11 C10 C13 120.2(3) . .
C9 C10 C13 120.1(3) . .
C12 C11 C10 120.7(3) . .
C12 C11 H11 119.7 . .
C10 C11 H11 119.7 . .
C11 C12 C7 120.1(3) . .
C11 C12 H12 120.0 . .
C7 C12 H12 120.0 . .
O2 C13 O3 126.5(3) . .
O2 C13 C10 116.7(3) . .
O3 C13 C10 116.8(3) . .

loop_
_geom_bond_atom_site_label_1
_geom_bond_atom_site_label_2
_geom_bond_distance
_geom_bond_site_symmetry_2
Zn1 O1w 2.077(2) .
Zn1 O1w 2.077(2) 2
Zn1 N1 2.101(2) 2
Zn1 N1 2.101(2) .
Zn1 O1 2.150(2) .
Zn1 O1 2.150(2) 2
O1 C1 1.399(3) .
O1 H1 0.841(10) .
O2 C13 1.251(5) .
O3 C13 1.271(4) .
O1w H2 0.839(10) .
O1w H3 0.842(10) .
N1 C2 1.334(4) .
N1 C6 1.344(4) .
C1 C2 1.507(4) .
C1 H1A 0.9900 .
C1 H1B 0.9900 .
C2 C3 1.399(4) .
C3 C4 1.392(4) .
C3 H3A 0.9500 .
C4 C5 1.391(5) .
C4 C7 1.488(4) .
C5 C6 1.391(4) .
C5 H5 0.9500 .
C6 H6 0.9500 .
C7 C8 1.397(4) .
C7 C12 1.398(5) .
C8 C9 1.398(4) .
C8 H8 0.9500 .
C9 C10 1.394(5) .
C9 H9 0.9500 .
C10 C11 1.392(5) .
C10 C13 1.520(4) .
C11 C12 1.388(4) .
C11 H11 0.9500 .
C12 H12 0.9500 .

loop_
_geom_hbond_atom_site_label_D
_geom_hbond_atom_site_label_H
_geom_hbond_atom_site_label_A
_geom_hbond_distance_DH
_geom_hbond_distance_HA
_geom_hbond_distance_DA
_geom_hbond_angle_DHA
_geom_hbond_site_symmetry_A
O1 H1 O3 0.84(1) 1.78(1) 2.613(3) 173(5) 8_455
O1w H2 O2 0.84(1) 1.80(1) 2.635(3) 177(5) 3_455
O1w H3 O3 0.84(1) 1.94(2) 2.766(3) 166(6) 7_566

loop_
_geom_torsion_atom_site_label_1
_geom_torsion_atom_site_label_2
_geom_torsion_atom_site_label_3
_geom_torsion_atom_site_label_4
_geom_torsion
_geom_torsion_site_symmetry_1
O1w Zn1 O1 C1 91.7(2) 2
N1 Zn1 O1 C1 -170.0(2) 2
N1 Zn1 O1 C1 -4.9(2) .
O1 Zn1 O1 C1 -93.6(2) 2
O1w Zn1 N1 C2 -172.2(2) .
O1w Zn1 N1 C2 -80.5(2) 2
N1 Zn1 N1 C2 53.8(2) 2
O1 Zn1 N1 C2 5.9(2) .
O1 Zn1 N1 C2 100.0(2) 2
O1w Zn1 N1 C6 4.2(3) .
O1w Zn1 N1 C6 95.8(3) 2
N1 Zn1 N1 C6 -129.8(3) 2
O1 Zn1 N1 C6 -177.7(3) .
O1 Zn1 N1 C6 -83.7(3) 2
Zn1 O1 C1 C2 3.3(4) .
C6 N1 C2 C3 -2.2(5) .
Zn1 N1 C2 C3 174.3(2) .
C6 N1 C2 C1 177.3(3) .
Zn1 N1 C2 C1 -6.1(4) .
O1 C1 C2 N1 1.8(4) .
O1 C1 C2 C3 -178.7(3) .
N1 C2 C3 C4 2.0(5) .
C1 C2 C3 C4 -177.5(3) .
C2 C3 C4 C5 -0.2(5) .
C2 C3 C4 C7 179.5(3) .
C3 C4 C5 C6 -1.3(5) .
C7 C4 C5 C6 179.0(3) .
C2 N1 C6 C5 0.7(5) .
Zn1 N1 C6 C5 -175.6(2) .
C4 C5 C6 N1 1.1(5) .
C5 C4 C7 C8 35.2(4) .
C3 C4 C7 C8 -144.6(3) .
C5 C4 C7 C12 -144.3(3) .
C3 C4 C7 C12 36.0(5) .
C12 C7 C8 C9 -0.3(5) .
C4 C7 C8 C9 -179.8(3) .
C7 C8 C9 C10 -0.4(5) .
C8 C9 C10 C11 0.6(5) .
C8 C9 C10 C13 179.8(3) .
C9 C10 C11 C12 -0.2(5) .
C13 C10 C11 C12 -179.4(3) .
C10 C11 C12 C7 -0.5(5) .
C8 C7 C12 C11 0.7(5) .
C4 C7 C12 C11 -179.8(3) .
C11 C10 C13 O2 -0.1(5) .
C9 C10 C13 O2 -179.3(3) .
C11 C10 C13 O3 179.1(3) .
C9 C10 C13 O3 0.0(4) .
